data_7037405
loop_
_publ_author_name
'Wang, Yanyan'
'Han, Tian'
'Ding, You-Song'
'Zheng, Zhiping'
'Zheng, Yan-Zhen'

_publ_section_title
;
 Sodalite-like rare-earth carbonates: a study of structural transformation
 and diluted magnetism.
;
_journal_issue 3
_journal_name_full 'Dalton transactions (Cambridge, England : 2003)'
_journal_page_first 1103
_journal_page_last 1110
_journal_paper_doi 10.1039/c5dt03314d
_journal_volume 45
_journal_year 2016
_chemical_formula_sum 'C H6 Cl Er3 O9'
_chemical_formula_weight 699.29
_chemical_name_systematic
; 
 ? 
;
_space_group_IT_number 229
_symmetry_cell_setting cubic
_symmetry_space_group_name_Hall '-I 4 2 3'
_symmetry_space_group_name_H-M 'I m -3 m'
_atom_sites_solution_hydrogens geom
_atom_sites_solution_primary direct
_atom_sites_solution_secondary difmap
_audit_creation_method SHELXL-97
_audit_update_record
;
2015-10-07 deposited with the CCDC.
2015-11-23 downloaded from the CCDC.
;
_cell_angle_alpha 90.00
_cell_angle_beta 90.00
_cell_angle_gamma 90.00
_cell_formula_units_Z 8
_cell_length_a 12.4127(4)
_cell_length_b 12.4127(4)
_cell_length_c 12.4127(4)
_cell_measurement_temperature 296(2)
_cell_volume 1912.49(11)
_computing_structure_refinement 'SHELXL-97 (Sheldrick, 1997)'
_computing_structure_solution 'SHELXS-97 (Sheldrick, 1990)'
_diffrn_ambient_temperature 296(2)
_diffrn_measured_fraction_theta_full 1.000
_diffrn_measured_fraction_theta_max 1.000
_diffrn_measurement_device_type 'Bruker Apex \/c\`o DUO'
_diffrn_radiation_monochromator graphite
_diffrn_radiation_source 'fine-focus sealed tube'
_diffrn_radiation_type MoK\a
_diffrn_radiation_wavelength 0.71073
_diffrn_reflns_av_R_equivalents 0.0199
_diffrn_reflns_av_sigmaI/netI 0.0140
_diffrn_reflns_limit_h_max 9
_diffrn_reflns_limit_h_min -10
_diffrn_reflns_limit_k_max 16
_diffrn_reflns_limit_k_min -4
_diffrn_reflns_limit_l_max 16
_diffrn_reflns_limit_l_min -12
_diffrn_reflns_number 1614
_diffrn_reflns_theta_full 27.49
_diffrn_reflns_theta_max 27.49
_diffrn_reflns_theta_min 2.32
_exptl_absorpt_coefficient_mu 26.389
_exptl_absorpt_correction_T_max 0.3521
_exptl_absorpt_correction_T_min 0.2595
_exptl_absorpt_correction_type multi-scan
_exptl_crystal_colour pink
_exptl_crystal_density_diffrn 4.857
_exptl_crystal_density_method 'not measured'
_exptl_crystal_description block
_exptl_crystal_F_000 2440
_exptl_crystal_size_max 0.07
_exptl_crystal_size_mid 0.07
_exptl_crystal_size_min 0.05
_refine_diff_density_max 3.584
_refine_diff_density_min -3.019
_refine_diff_density_rms 0.507
_refine_ls_extinction_method none
_refine_ls_goodness_of_fit_ref 1.115
_refine_ls_hydrogen_treatment mixed
_refine_ls_matrix_type full
_refine_ls_number_parameters 21
_refine_ls_number_reflns 252
_refine_ls_number_restraints 7
_refine_ls_restrained_S_all 1.102
_refine_ls_R_factor_all 0.0553
_refine_ls_R_factor_gt 0.0490
_refine_ls_shift/su_max 0.000
_refine_ls_shift/su_mean 0.000
_refine_ls_structure_factor_coef Fsqd
_refine_ls_weighting_details 'calc w=1/[\s^2^(Fo^2^)+(0.0631P)^2^+204.7663P] where P=(Fo^2^+2Fc^2^)/3'
_refine_ls_weighting_scheme calc
_refine_ls_wR_factor_gt 0.1261
_refine_ls_wR_factor_ref 0.1313
_reflns_number_gt 222
_reflns_number_total 252
_reflns_threshold_expression >2sigma(I)
_cod_data_source_file c5dt03314d2.cif
_cod_data_source_block 2
_cod_depositor_comments
;
The following automatic conversions were performed:

'_symmetry_cell_setting' value 'Cubic' changed to 'cubic' according
to
/usr/data/users/saulius/crontab/automatic-downloads/rss-feeds/RSC/lib/dictionaries/cif_core.dic
dictionary named 'cif_core.dic' version 2.4.2 from 2011-04-26.

Automatic conversion script
Id: cif_fix_values 4268 2015-11-12 08:31:59Z antanas 

 Adding full bibliography for 7037404--7037407.cif.
;
_cod_original_sg_symbol_H-M Im-3m
_cod_database_code 7037405

loop_
_symmetry_equiv_pos_as_xyz
'x, y, z'
'-x, -y, z'
'-x, y, -z'
'x, -y, -z'
'z, x, y'
'z, -x, -y'
'-z, -x, y'
'-z, x, -y'
'y, z, x'
'-y, z, -x'
'y, -z, -x'
'-y, -z, x'
'y, x, -z'
'-y, -x, -z'
'y, -x, z'
'-y, x, z'
'x, z, -y'
'-x, z, y'
'-x, -z, -y'
'x, -z, y'
'z, y, -x'
'z, -y, x'
'-z, y, x'
'-z, -y, -x'
'x+1/2, y+1/2, z+1/2'
'-x+1/2, -y+1/2, z+1/2'
'-x+1/2, y+1/2, -z+1/2'
'x+1/2, -y+1/2, -z+1/2'
'z+1/2, x+1/2, y+1/2'
'z+1/2, -x+1/2, -y+1/2'
'-z+1/2, -x+1/2, y+1/2'
'-z+1/2, x+1/2, -y+1/2'
'y+1/2, z+1/2, x+1/2'
'-y+1/2, z+1/2, -x+1/2'
'y+1/2, -z+1/2, -x+1/2'
'-y+1/2, -z+1/2, x+1/2'
'y+1/2, x+1/2, -z+1/2'
'-y+1/2, -x+1/2, -z+1/2'
'y+1/2, -x+1/2, z+1/2'
'-y+1/2, x+1/2, z+1/2'
'x+1/2, z+1/2, -y+1/2'
'-x+1/2, z+1/2, y+1/2'
'-x+1/2, -z+1/2, -y+1/2'
'x+1/2, -z+1/2, y+1/2'
'z+1/2, y+1/2, -x+1/2'
'z+1/2, -y+1/2, x+1/2'
'-z+1/2, y+1/2, x+1/2'
'-z+1/2, -y+1/2, -x+1/2'
'-x, -y, -z'
'x, y, -z'
'x, -y, z'
'-x, y, z'
'-z, -x, -y'
'-z, x, y'
'z, x, -y'
'z, -x, y'
'-y, -z, -x'
'y, -z, x'
'-y, z, x'
'y, z, -x'
'-y, -x, z'
'y, x, z'
'-y, x, -z'
'y, -x, -z'
'-x, -z, y'
'x, -z, -y'
'x, z, y'
'-x, z, -y'
'-z, -y, x'
'-z, y, -x'
'z, -y, -x'
'z, y, x'
'-x+1/2, -y+1/2, -z+1/2'
'x+1/2, y+1/2, -z+1/2'
'x+1/2, -y+1/2, z+1/2'
'-x+1/2, y+1/2, z+1/2'
'-z+1/2, -x+1/2, -y+1/2'
'-z+1/2, x+1/2, y+1/2'
'z+1/2, x+1/2, -y+1/2'
'z+1/2, -x+1/2, y+1/2'
'-y+1/2, -z+1/2, -x+1/2'
'y+1/2, -z+1/2, x+1/2'
'-y+1/2, z+1/2, x+1/2'
'y+1/2, z+1/2, -x+1/2'
'-y+1/2, -x+1/2, z+1/2'
'y+1/2, x+1/2, z+1/2'
'-y+1/2, x+1/2, -z+1/2'
'y+1/2, -x+1/2, -z+1/2'
'-x+1/2, -z+1/2, y+1/2'
'x+1/2, -z+1/2, -y+1/2'
'x+1/2, z+1/2, y+1/2'
'-x+1/2, z+1/2, -y+1/2'
'-z+1/2, -y+1/2, x+1/2'
'-z+1/2, y+1/2, -x+1/2'
'z+1/2, -y+1/2, -x+1/2'
'z+1/2, y+1/2, x+1/2'

loop_
_atom_site_label
_atom_site_type_symbol
_atom_site_fract_x
_atom_site_fract_y
_atom_site_fract_z
_atom_site_U_iso_or_equiv
_atom_site_adp_type
_atom_site_occupancy
_atom_site_symmetry_multiplicity
_atom_site_calc_flag
_atom_site_refinement_flags
O1 O 0.1773(13) 0.3227(13) 0.2500 0.028(5) Uani 0.50 2 d SP
C1 C 0.2500 0.2500 0.2500 0.019(7) Uani 1 12 d S
O2 O 0.1067(12) 0.5000 0.3320(10) 0.036(3) Uani 1 2 d S
H2A H 0.1687 0.5000 0.3809 0.043 Uiso 1 2 calc SR
Er1 Er 0.15359(8) 0.5000 0.15359(8) 0.0303(5) Uani 1 4 d SD
Cl1 Cl 0.290(4) 0.5000 0.5000 0.352(17) Uani 0.67 8 d SPDU

loop_
_atom_site_aniso_label
_atom_site_aniso_U_11
_atom_site_aniso_U_22
_atom_site_aniso_U_33
_atom_site_aniso_U_23
_atom_site_aniso_U_13
_atom_site_aniso_U_12
O1 0.029(7) 0.029(7) 0.026(11) 0.000(7) 0.000(7) 0.003(10)
C1 0.019(7) 0.019(7) 0.019(7) -0.003(8) -0.003(8) -0.003(8)
O2 0.036(7) 0.033(7) 0.038(7) 0.000 -0.011(6) 0.000
Er1 0.0335(6) 0.0239(6) 0.0335(6) 0.000 0.0068(5) 0.000
Cl1 0.35(2) 0.354(17) 0.354(17) 0.000 0.000 0.000

loop_
_atom_type_symbol
_atom_type_description
_atom_type_scat_dispersion_real
_atom_type_scat_dispersion_imag
_atom_type_scat_source
C C 0.0033 0.0016 'International Tables Vol C Tables 4.2.6.8 and 6.1.1.4'
Cl Cl 0.1484 0.1585 'International Tables Vol C Tables 4.2.6.8 and 6.1.1.4'
H H 0.0000 0.0000 'International Tables Vol C Tables 4.2.6.8 and 6.1.1.4'
O O 0.0106 0.0060 'International Tables Vol C Tables 4.2.6.8 and 6.1.1.4'
Er Er -0.2586 4.9576 'International Tables Vol C Tables 4.2.6.8 and 6.1.1.4'

loop_
_geom_angle_atom_site_label_1
_geom_angle_atom_site_label_2
_geom_angle_atom_site_label_3
_geom_angle
_geom_angle_site_symmetry_1
_geom_angle_site_symmetry_3
O1 O1 C1 60.0 81 .
O1 O1 O1 120.000(5) 81 77
C1 O1 O1 60.000(1) . 77
O1 O1 Er1 75.3(4) 81 81
C1 O1 Er1 134.4(4) . 81
O1 O1 Er1 162.3(3) 77 81
O1 O1 Er1 162.3(3) 81 .
C1 O1 Er1 134.4(4) . .
O1 O1 Er1 75.3(4) 77 .
Er1 O1 Er1 91.2(7) 81 .
O1 C1 O1 120.000(1) 81 77
O1 C1 O1 60.000(1) 81 .
O1 C1 O1 60.000(1) 77 .
O1 C1 O1 60.000(1) 81 5
O1 C1 O1 180(2) 77 5
O1 C1 O1 120.000(2) . 5
O1 C1 O1 180.000(3) 81 9
O1 C1 O1 60.000(2) 77 9
O1 C1 O1 120.000(2) . 9
O1 C1 O1 120.000(2) 5 9
O1 C1 O1 120.000(1) 81 73
O1 C1 O1 120.000(2) 77 73
O1 C1 O1 180.000(3) . 73
O1 C1 O1 60.000(1) 5 73
O1 C1 O1 60.000(1) 9 73
Er1 O2 Er1 102.6(4) . 81
Er1 O2 Er1 102.6(4) . 34
Er1 O2 Er1 109.9(6) 81 34
O2 Er1 O2 119.4(7) . 22_565
O2 Er1 O2 73.6(5) . 38
O2 Er1 O2 144.2(2) 22_565 38
O2 Er1 O2 144.2(2) . 77
O2 Er1 O2 73.6(5) 22_565 77
O2 Er1 O2 78.6(6) 38 77
O2 Er1 O2 73.6(5) . 37_455
O2 Er1 O2 144.2(2) 22_565 37_455
O2 Er1 O2 69.4(6) 38 37_455
O2 Er1 O2 116.7(6) 77 37_455
O2 Er1 O2 144.2(2) . 78_554
O2 Er1 O2 73.6(5) 22_565 78_554
O2 Er1 O2 116.7(6) 38 78_554
O2 Er1 O2 69.4(6) 77 78_554
O2 Er1 O2 78.6(6) 37_455 78_554
O2 Er1 O1 64.6(3) . 51_565
O2 Er1 O1 90.4(4) 22_565 51_565
O2 Er1 O1 123.7(5) 38 51_565
O2 Er1 O1 151.2(4) 77 51_565
O2 Er1 O1 64.1(4) 37_455 51_565
O2 Er1 O1 83.3(3) 78_554 51_565
O2 Er1 O1 90.4(4) . 32
O2 Er1 O1 64.6(3) 22_565 32
O2 Er1 O1 151.2(4) 38 32
O2 Er1 O1 123.7(5) 77 32
O2 Er1 O1 83.3(3) 37_455 32
O2 Er1 O1 64.1(4) 78_554 32
O1 Er1 O1 29.3(7) 51_565 32
O2 Er1 O1 64.6(3) . .
O2 Er1 O1 90.4(4) 22_565 .
O2 Er1 O1 64.1(4) 38 .
O2 Er1 O1 83.3(3) 77 .
O2 Er1 O1 123.7(5) 37_455 .
O2 Er1 O1 151.2(4) 78_554 .
O1 Er1 O1 121.5(2) 51_565 .
O1 Er1 O1 130.6(2) 32 .
O2 Er1 O1 90.4(4) . 77
O2 Er1 O1 64.6(3) 22_565 77
O2 Er1 O1 83.3(3) 38 77
O2 Er1 O1 64.1(4) 77 77
O2 Er1 O1 151.2(4) 37_455 77
O2 Er1 O1 123.7(5) 78_554 77
O1 Er1 O1 130.6(2) 51_565 77
O1 Er1 O1 121.5(2) 32 77
O1 Er1 O1 29.3(7) . 77
O2 Er1 Er1 39.07(19) . 34
O2 Er1 Er1 132.9(2) 22_565 34
O2 Er1 Er1 79.5(3) 38 34
O2 Er1 Er1 152.3(3) 77 34
O2 Er1 Er1 38.3(3) 37_455 34
O2 Er1 Er1 106.5(3) 78_554 34
O1 Er1 Er1 44.4(4) 51_565 34
O1 Er1 Er1 73.3(3) 32 34
O1 Er1 Er1 102.0(3) . 34
O1 Er1 Er1 129.4(4) 77 34
O2 Er1 Er1 39.07(19) . 81
O2 Er1 Er1 132.9(2) 22_565 81
O2 Er1 Er1 38.3(3) 38 81
O2 Er1 Er1 106.5(3) 77 81
O2 Er1 Er1 79.5(3) 37_455 81
O2 Er1 Er1 152.3(3) 78_554 81
O1 Er1 Er1 102.0(3) 51_565 81
O1 Er1 Er1 129.4(4) 32 81
O1 Er1 Er1 44.4(4) . 81
O1 Er1 Er1 73.3(3) 77 81
Er1 Er1 Er1 63.85(4) 34 81

loop_
_geom_bond_atom_site_label_1
_geom_bond_atom_site_label_2
_geom_bond_distance
_geom_bond_site_symmetry_2
O1 O1 1.28(2) 81
O1 C1 1.28(2) .
O1 O1 1.28(2) 77
O1 Er1 2.522(16) 81
O1 Er1 2.522(16) .
C1 O1 1.28(2) 81
C1 O1 1.28(2) 77
C1 O1 1.28(2) 5
C1 O1 1.28(2) 9
C1 O1 1.28(2) 73
O2 Er1 2.290(13) .
O2 Er1 2.328(8) 81
O2 Er1 2.328(8) 34
Er1 O2 2.290(13) 22_565
Er1 O2 2.328(8) 38
Er1 O2 2.328(8) 77
Er1 O2 2.328(8) 37_455
Er1 O2 2.328(8) 78_554
Er1 O1 2.522(16) 51_565
Er1 O1 2.522(16) 32
Er1 O1 2.522(16) 77
Er1 Er1 3.6052(3) 34
Er1 Er1 3.6052(3) 81
